data_7016390
loop_
_publ_author_name
'Bauer, Richard C.'
'Gloaguen, Yann'
'Lutz, Martin'
'Reek, Joost N. H.'
'de Bruin, Bas'
'van der Vlugt, Jarl Ivar'

_publ_section_title
;
 Pincer ligands with an all-phosphorus donor set: subtle differences
 between rhodium and palladium.
;
_journal_issue 35
_journal_name_full 'Dalton transactions (Cambridge, England : 2003)'
_journal_page_first 8822
_journal_page_last 8829
_journal_paper_doi 10.1039/c1dt10360a
_journal_volume 40
_journal_year 2011
_chemical_formula_moiety 'C46 H44 Cl N3 P3 Rh, 1.5(C7 H8)'
_chemical_formula_sum 'C56.5 H56 Cl N3 P3 Rh'
_chemical_formula_weight 1008.31
_chemical_name_systematic
;
?
;
_space_group_IT_number 2
_symmetry_cell_setting triclinic
_symmetry_space_group_name_Hall '-P 1'
_symmetry_space_group_name_H-M 'P -1'
_atom_sites_solution_hydrogens geom
_atom_sites_solution_primary direct
_atom_sites_solution_secondary difmap
_audit_creation_method SHELXL-97
_cell_angle_alpha 90.887(2)
_cell_angle_beta 99.603(2)
_cell_angle_gamma 109.560(2)
_cell_formula_units_Z 2
_cell_length_a 11.4830(6)
_cell_length_b 12.4619(4)
_cell_length_c 18.6500(6)
_cell_measurement_reflns_used 40186
_cell_measurement_temperature 150(2)
_cell_measurement_theta_max 27.50
_cell_measurement_theta_min 1.74
_cell_volume 2472.24(18)
_computing_cell_refinement Peakref
_computing_data_collection 'Nonius COLLECT'
_computing_data_reduction 'Eval15, Twinabs'
_computing_structure_refinement 'SHELXL-97 (Sheldrick, 1997)'
_computing_structure_solution 'SHELXS-97 (Sheldrick, 1990)'
_diffrn_ambient_temperature 150(2)
_diffrn_measured_fraction_theta_full 0.982
_diffrn_measured_fraction_theta_max 0.982
_diffrn_measurement_device_type 'Nonius KappaCCD'
_diffrn_measurement_method '\f and \w scans'
_diffrn_radiation_monochromator graphite
_diffrn_radiation_source 'rotating anode'
_diffrn_radiation_type MoK\a
_diffrn_radiation_wavelength 0.71073
_diffrn_reflns_av_R_equivalents 0.0201
_diffrn_reflns_av_sigmaI/netI 0.0159
_diffrn_reflns_limit_h_max 14
_diffrn_reflns_limit_h_min -14
_diffrn_reflns_limit_k_max 16
_diffrn_reflns_limit_k_min -16
_diffrn_reflns_limit_l_max 24
_diffrn_reflns_limit_l_min -24
_diffrn_reflns_number 47552
_diffrn_reflns_theta_full 27.68
_diffrn_reflns_theta_max 27.68
_diffrn_reflns_theta_min 1.74
_exptl_absorpt_coefficient_mu 0.537
_exptl_absorpt_correction_T_max 0.71
_exptl_absorpt_correction_T_min 0.69
_exptl_absorpt_correction_type multi-scan
_exptl_absorpt_process_details TWINABS-2008/4
_exptl_crystal_colour orange
_exptl_crystal_density_diffrn 1.355
_exptl_crystal_density_method 'not measured'
_exptl_crystal_description 'irregular block'
_exptl_crystal_F_000 1046
_exptl_crystal_size_max 0.33
_exptl_crystal_size_mid 0.27
_exptl_crystal_size_min 0.21
_refine_diff_density_max 0.565
_refine_diff_density_min -0.428
_refine_diff_density_rms 0.055
_refine_ls_extinction_method none
_refine_ls_goodness_of_fit_ref 1.044
_refine_ls_hydrogen_treatment constr
_refine_ls_matrix_type full
_refine_ls_number_parameters 681
_refine_ls_number_reflns 11346
_refine_ls_number_restraints 420
_refine_ls_restrained_S_all 1.134
_refine_ls_R_factor_all 0.0298
_refine_ls_R_factor_gt 0.0255
_refine_ls_shift/su_max 0.003
_refine_ls_shift/su_mean 0.000
_refine_ls_structure_factor_coef Fsqd
_refine_ls_weighting_details 'calc w=1/[\s^2^(Fo^2^)+(0.0281P)^2^+1.5018P] where P=(Fo^2^+2Fc^2^)/3'
_refine_ls_weighting_scheme calc
_refine_ls_wR_factor_gt 0.0624
_refine_ls_wR_factor_ref 0.0647
_reflns_number_gt 10282
_reflns_number_total 11346
_reflns_threshold_expression I>2\s(I)
_cod_data_source_file c1dt10360a.txt
_cod_data_source_block l0057a
_cod_original_cell_volume 2472.24(17)
_cod_original_formula_sum 'C56.50 H56 Cl N3 P3 Rh'
_cod_database_code 7016390

loop_
_symmetry_equiv_pos_as_xyz
'x, y, z'
'-x, -y, -z'

loop_
_atom_site_label
_atom_site_type_symbol
_atom_site_fract_x
_atom_site_fract_y
_atom_site_fract_z
_atom_site_U_iso_or_equiv
_atom_site_adp_type
_atom_site_occupancy
_atom_site_symmetry_multiplicity
_atom_site_calc_flag
_atom_site_refinement_flags
Rh1 Rh 0.315669(11) 0.593394(10) 0.216601(7) 0.01606(4) Uani 1 1 d .
Cl1 Cl 0.25074(4) 0.74710(4) 0.17129(2) 0.02794(10) Uani 1 1 d .
P1 P 0.38032(4) 0.45619(3) 0.25189(2) 0.01487(8) Uani 1 1 d .
P2 P 0.51475(4) 0.70480(3) 0.26638(2) 0.01768(9) Uani 1 1 d .
P3 P 0.12015(4) 0.47484(3) 0.22069(2) 0.01691(8) Uani 1 1 d .
N1 N 0.46424(13) 0.39837(12) 0.20839(8) 0.0191(3) Uani 1 1 d .
N2 N 0.25688(13) 0.33416(11) 0.26018(8) 0.0180(3) Uani 1 1 d .
N3 N 0.48171(13) 0.50482(11) 0.33441(7) 0.0176(3) Uani 1 1 d .
C1 C 0.40471(18) 0.34705(17) 0.13380(10) 0.0275(4) Uani 1 1 d .
H1A H 0.3136 0.3087 0.1324 0.033 Uiso 1 1 calc R
H1B H 0.4398 0.2877 0.1222 0.033 Uiso 1 1 calc R
C2 C 0.4221(3) 0.4313(2) 0.07529(12) 0.0477(6) Uani 1 1 d .
H2A H 0.3880 0.4907 0.0862 0.072 Uiso 1 1 calc R
H2B H 0.3778 0.3912 0.0278 0.072 Uiso 1 1 calc R
H2C H 0.5119 0.4665 0.0741 0.072 Uiso 1 1 calc R
C3 C 0.60346(16) 0.43843(16) 0.22280(10) 0.0246(4) Uani 1 1 d .
H3A H 0.6355 0.4986 0.2636 0.030 Uiso 1 1 calc R
H3B H 0.6342 0.4731 0.1791 0.030 Uiso 1 1 calc R
C4 C 0.6559(2) 0.3442(2) 0.24163(18) 0.0523(7) Uani 1 1 d .
H4A H 0.6289 0.3116 0.2861 0.079 Uiso 1 1 calc R
H4B H 0.7480 0.3754 0.2497 0.079 Uiso 1 1 calc R
H4C H 0.6250 0.2845 0.2014 0.079 Uiso 1 1 calc R
C5 C 0.13202(15) 0.33721(14) 0.24245(9) 0.0191(3) Uani 1 1 d .
C6 C 0.04651(16) 0.22932(15) 0.23713(10) 0.0232(4) Uani 1 1 d .
C7 C 0.11655(16) 0.15252(15) 0.24975(10) 0.0235(4) Uani 1 1 d .
C8 C 0.07686(18) 0.03255(15) 0.24617(12) 0.0310(4) Uani 1 1 d .
H8 H -0.0099 -0.0119 0.2395 0.037 Uiso 1 1 calc R
C9 C 0.16676(19) -0.01927(16) 0.25257(12) 0.0329(4) Uani 1 1 d .
H9 H 0.1415 -0.1002 0.2500 0.039 Uiso 1 1 calc R
C10 C 0.29469(18) 0.04600(16) 0.26283(11) 0.0293(4) Uani 1 1 d .
H10 H 0.3546 0.0082 0.2661 0.035 Uiso 1 1 calc R
C11 C 0.33663(17) 0.16482(15) 0.26830(10) 0.0238(4) Uani 1 1 d .
H11 H 0.4238 0.2084 0.2762 0.029 Uiso 1 1 calc R
C12 C 0.24575(16) 0.21801(14) 0.26181(9) 0.0196(3) Uani 1 1 d .
C13 C -0.09443(17) 0.19079(17) 0.21740(13) 0.0334(4) Uani 1 1 d .
H13A H -0.1209 0.2576 0.2107 0.050 Uiso 1 1 calc R
H13B H -0.1314 0.1484 0.2567 0.050 Uiso 1 1 calc R
H13C H -0.1229 0.1412 0.1720 0.050 Uiso 1 1 calc R
C14 C 0.55690(15) 0.62309(14) 0.33992(9) 0.0189(3) Uani 1 1 d .
C15 C 0.64684(16) 0.64869(15) 0.40198(9) 0.0212(3) Uani 1 1 d .
C16 C 0.63093(16) 0.54427(15) 0.43744(9) 0.0201(3) Uani 1 1 d .
C17 C 0.69385(17) 0.52002(16) 0.50335(10) 0.0254(4) Uani 1 1 d .
H17 H 0.7618 0.5784 0.5327 0.030 Uiso 1 1 calc R
C18 C 0.65494(19) 0.41007(17) 0.52450(10) 0.0284(4) Uani 1 1 d .
H18 H 0.6979 0.3920 0.5681 0.034 Uiso 1 1 calc R
C19 C 0.55242(19) 0.32449(16) 0.48220(10) 0.0272(4) Uani 1 1 d .
H19 H 0.5266 0.2497 0.4984 0.033 Uiso 1 1 calc R
C20 C 0.48753(17) 0.34567(15) 0.41737(9) 0.0227(3) Uani 1 1 d .
H20 H 0.4176 0.2873 0.3895 0.027 Uiso 1 1 calc R
C21 C 0.52934(15) 0.45660(14) 0.39470(9) 0.0184(3) Uani 1 1 d .
C22 C 0.74151(18) 0.76262(16) 0.43144(11) 0.0302(4) Uani 1 1 d .
H22A H 0.7346 0.8201 0.3973 0.045 Uiso 1 1 calc R
H22B H 0.8262 0.7583 0.4375 0.045 Uiso 1 1 calc R
H22C H 0.7257 0.7840 0.4787 0.045 Uiso 1 1 calc R
C23 C -0.00646(15) 0.44334(14) 0.14125(9) 0.0203(3) Uani 1 1 d .
C24 C -0.09809(17) 0.49434(17) 0.13534(10) 0.0278(4) Uani 1 1 d .
H24 H -0.1013 0.5407 0.1754 0.033 Uiso 1 1 calc R
C25 C -0.18542(19) 0.4778(2) 0.07080(11) 0.0359(5) Uani 1 1 d .
H25 H -0.2474 0.5133 0.0670 0.043 Uiso 1 1 calc R
C26 C -0.18220(19) 0.40967(19) 0.01214(11) 0.0343(4) Uani 1 1 d .
H26 H -0.2426 0.3976 -0.0314 0.041 Uiso 1 1 calc R
C27 C -0.0906(2) 0.35925(17) 0.01732(11) 0.0325(4) Uani 1 1 d .
H27 H -0.0881 0.3126 -0.0228 0.039 Uiso 1 1 calc R
C28 C -0.00241(18) 0.37681(16) 0.08108(10) 0.0277(4) Uani 1 1 d .
H28 H 0.0613 0.3434 0.0839 0.033 Uiso 1 1 calc R
C29 C 0.05719(16) 0.51921(16) 0.29560(9) 0.0221(3) Uani 1 1 d .
C30 C 0.0718(2) 0.63467(18) 0.30627(11) 0.0322(4) Uani 1 1 d .
H30 H 0.1143 0.6881 0.2753 0.039 Uiso 1 1 calc R
C31 C 0.0242(2) 0.6714(2) 0.36219(12) 0.0429(5) Uani 1 1 d .
H31 H 0.0334 0.7497 0.3689 0.051 Uiso 1 1 calc R
C32 C -0.0363(2) 0.5944(2) 0.40794(13) 0.0461(6) Uani 1 1 d .
H32 H -0.0689 0.6199 0.4459 0.055 Uiso 1 1 calc R
C33 C -0.0495(2) 0.4808(2) 0.39866(12) 0.0441(5) Uani 1 1 d .
H33 H -0.0906 0.4282 0.4305 0.053 Uiso 1 1 calc R
C34 C -0.00270(19) 0.44273(18) 0.34263(11) 0.0324(4) Uani 1 1 d .
H34 H -0.0117 0.3643 0.3366 0.039 Uiso 1 1 calc R
C35 C 0.63854(16) 0.73890(14) 0.21165(10) 0.0224(3) Uani 1 1 d .
C36 C 0.6062(2) 0.77021(18) 0.14151(11) 0.0331(4) Uani 1 1 d .
H36 H 0.5237 0.7713 0.1250 0.040 Uiso 1 1 calc R
C37 C 0.6943(2) 0.7998(2) 0.09569(13) 0.0457(6) Uani 1 1 d .
H37 H 0.6727 0.8236 0.0487 0.055 Uiso 1 1 calc R
C38 C 0.8132(2) 0.79470(19) 0.11840(13) 0.0425(5) Uani 1 1 d .
H38 H 0.8728 0.8140 0.0868 0.051 Uiso 1 1 calc R
C39 C 0.84501(19) 0.76152(17) 0.18710(13) 0.0352(5) Uani 1 1 d .
H39 H 0.9263 0.7569 0.2023 0.042 Uiso 1 1 calc R
C40 C 0.75875(17) 0.73476(15) 0.23440(11) 0.0274(4) Uani 1 1 d .
H40 H 0.7820 0.7138 0.2820 0.033 Uiso 1 1 calc R
C41 C 0.53415(16) 0.84234(14) 0.31218(9) 0.0212(3) Uani 1 1 d .
C42 C 0.45415(19) 0.84294(16) 0.36073(10) 0.0277(4) Uani 1 1 d .
H42 H 0.3906 0.7740 0.3677 0.033 Uiso 1 1 calc R
C43 C 0.4673(2) 0.94440(19) 0.39906(11) 0.0373(5) Uani 1 1 d .
H43 H 0.4146 0.9442 0.4333 0.045 Uiso 1 1 calc R
C44 C 0.5573(2) 1.04569(18) 0.38726(13) 0.0409(5) Uani 1 1 d .
H44 H 0.5668 1.1147 0.4138 0.049 Uiso 1 1 calc R
C45 C 0.6328(2) 1.04623(17) 0.33717(14) 0.0404(5) Uani 1 1 d .
H45 H 0.6922 1.1162 0.3279 0.048 Uiso 1 1 calc R
C46 C 0.62257(19) 0.94470(16) 0.29992(12) 0.0316(4) Uani 1 1 d .
H46 H 0.6762 0.9455 0.2661 0.038 Uiso 1 1 calc R
C101 C 0.4968(4) 0.0034(4) -0.0375(3) 0.0490(12) Uani 0.50 1 d PDU
C102 C 0.5859(4) 0.1070(4) -0.0092(3) 0.0385(14) Uani 0.50 1 d PDU
H102 H 0.6321 0.1564 -0.0407 0.046 Uiso 0.50 1 calc PR
C103 C 0.6086(4) 0.1395(4) 0.0642(2) 0.0454(11) Uani 0.50 1 d PDU
H103 H 0.6704 0.2111 0.0825 0.055 Uiso 0.50 1 calc PR
C104 C 0.5433(7) 0.0702(6) 0.1114(4) 0.065(3) Uani 0.50 1 d PDU
H104 H 0.5593 0.0933 0.1619 0.078 Uiso 0.50 1 calc PR
C105 C 0.4537(6) -0.0340(5) 0.0837(4) 0.085(3) Uani 0.50 1 d PDU
H105 H 0.4075 -0.0833 0.1152 0.102 Uiso 0.50 1 calc PR
C106 C 0.4318(6) -0.0662(5) 0.0102(4) 0.062(3) Uani 0.50 1 d PDU
H106 H 0.3704 -0.1380 -0.0081 0.075 Uiso 0.50 1 calc PR
C107 C 0.4734(8) -0.0308(8) -0.1163(5) 0.076(3) Uani 0.50 1 d PDU
H10A H 0.4083 -0.1065 -0.1267 0.114 Uiso 0.50 1 calc PR
H10B H 0.5511 -0.0334 -0.1302 0.114 Uiso 0.50 1 calc PR
H10C H 0.4453 0.0248 -0.1442 0.114 Uiso 0.50 1 calc PR
C201 C 0.9165(4) -0.0081(3) -0.0303(2) 0.0329(9) Uani 0.50 1 d PD
C202 C 0.9660(6) 0.0759(4) 0.0256(3) 0.0409(16) Uani 0.50 1 d PD
H202 H 0.9188 0.1218 0.0365 0.049 Uiso 0.50 1 calc PR
C203 C 1.0831(6) 0.0942(5) 0.0661(3) 0.0586(18) Uani 0.50 1 d PD
H203 H 1.1167 0.1526 0.1048 0.070 Uiso 0.50 1 calc PR
C204 C 1.1517(6) 0.0283(5) 0.0508(3) 0.066(2) Uani 0.50 1 d PD
H204 H 1.2329 0.0414 0.0789 0.080 Uiso 0.50 1 calc PR
C205 C 1.1036(6) -0.0563(5) -0.0047(3) 0.0531(16) Uani 0.50 1 d PD
H205 H 1.1507 -0.1026 -0.0151 0.064 Uiso 0.50 1 calc PR
C206 C 0.9860(6) -0.0735(5) -0.0454(3) 0.0341(14) Uani 0.50 1 d PD
H206 H 0.9528 -0.1314 -0.0844 0.041 Uiso 0.50 1 calc PR
C207 C 0.7899(5) -0.0264(5) -0.0736(3) 0.0500(13) Uani 0.50 1 d PD
H20A H 0.7692 -0.0883 -0.1117 0.075 Uiso 0.50 1 calc PR
H20B H 0.7891 0.0439 -0.0962 0.075 Uiso 0.50 1 calc PR
H20C H 0.7275 -0.0470 -0.0415 0.075 Uiso 0.50 1 calc PR
C301 C 0.0040(8) 0.0356(6) 0.4660(4) 0.101(4) Uani 0.50 1 d PDU
C302 C 0.0914(7) -0.0123(8) 0.4528(5) 0.106(4) Uani 0.50 1 d PDU
H302 H 0.1318 0.0072 0.4120 0.127 Uiso 0.50 1 calc PR
C303 C 0.1198(8) -0.0886(7) 0.4994(6) 0.112(3) Uani 0.50 1 d PDU
H303 H 0.1795 -0.1237 0.4930 0.134 Uiso 0.50 1 calc PR
C304 C 0.0555(9) -0.1088(7) 0.5543(6) 0.136(5) Uani 0.50 1 d PDU
H304 H 0.0708 -0.1623 0.5871 0.163 Uiso 0.50 1 calc PR
C305 C -0.0312(10) -0.0596(8) 0.5683(4) 0.116(4) Uani 0.50 1 d PDU
H305 H -0.0697 -0.0782 0.6099 0.139 Uiso 0.50 1 calc PR
C306 C -0.0618(8) 0.0159(7) 0.5224(5) 0.091(3) Uani 0.50 1 d PDU
H306 H -0.1218 0.0507 0.5289 0.110 Uiso 0.50 1 calc PR
C307 C -0.0203(12) 0.1166(8) 0.4149(6) 0.131(5) Uani 0.50 1 d PDU
H30A H 0.0304 0.1230 0.3768 0.196 Uiso 0.50 1 calc PR
H30B H 0.0019 0.1915 0.4411 0.196 Uiso 0.50 1 calc PR
H30C H -0.1096 0.0896 0.3926 0.196 Uiso 0.50 1 calc PR

loop_
_atom_site_aniso_label
_atom_site_aniso_U_11
_atom_site_aniso_U_22
_atom_site_aniso_U_33
_atom_site_aniso_U_23
_atom_site_aniso_U_13
_atom_site_aniso_U_12
Rh1 0.01606(7) 0.01356(6) 0.01837(7) 0.00178(4) 0.00159(5) 0.00554(5)
Cl1 0.0343(2) 0.0213(2) 0.0299(2) 0.00470(17) -0.00080(18) 0.01475(18)
P1 0.01376(18) 0.01324(18) 0.01729(19) 0.00073(14) 0.00169(14) 0.00478(15)
P2 0.01752(19) 0.01415(19) 0.0197(2) 0.00190(15) 0.00213(15) 0.00386(15)
P3 0.01517(19) 0.01602(19) 0.0203(2) 0.00087(15) 0.00243(15) 0.00670(15)
N1 0.0175(7) 0.0205(7) 0.0204(7) -0.0008(5) 0.0029(5) 0.0084(6)
N2 0.0156(6) 0.0144(6) 0.0244(7) 0.0018(5) 0.0028(5) 0.0060(5)
N3 0.0192(7) 0.0149(6) 0.0181(7) 0.0017(5) 0.0018(5) 0.0057(5)
C1 0.0303(9) 0.0312(10) 0.0225(9) -0.0047(7) 0.0024(7) 0.0141(8)
C2 0.0626(16) 0.0569(15) 0.0236(10) 0.0068(10) 0.0025(10) 0.0229(13)
C3 0.0179(8) 0.0270(9) 0.0307(9) 0.0002(7) 0.0068(7) 0.0087(7)
C4 0.0263(11) 0.0424(13) 0.094(2) 0.0099(13) 0.0090(12) 0.0198(10)
C5 0.0162(7) 0.0182(8) 0.0236(8) 0.0020(6) 0.0042(6) 0.0064(6)
C6 0.0177(8) 0.0193(8) 0.0319(9) 0.0036(7) 0.0052(7) 0.0049(7)
C7 0.0213(8) 0.0171(8) 0.0306(9) 0.0021(7) 0.0043(7) 0.0050(7)
C8 0.0261(9) 0.0168(8) 0.0456(12) 0.0026(8) 0.0046(8) 0.0023(7)
C9 0.0355(11) 0.0145(8) 0.0461(12) 0.0017(8) 0.0030(9) 0.0073(8)
C10 0.0311(10) 0.0206(9) 0.0382(11) 0.0017(8) 0.0019(8) 0.0134(8)
C11 0.0220(8) 0.0190(8) 0.0296(9) 0.0013(7) 0.0004(7) 0.0081(7)
C12 0.0215(8) 0.0144(7) 0.0220(8) 0.0014(6) 0.0023(6) 0.0056(6)
C13 0.0171(8) 0.0259(9) 0.0544(13) 0.0056(9) 0.0062(8) 0.0039(7)
C14 0.0189(8) 0.0156(7) 0.0215(8) 0.0014(6) 0.0038(6) 0.0051(6)
C15 0.0198(8) 0.0206(8) 0.0216(8) -0.0001(6) 0.0012(6) 0.0062(7)
C16 0.0202(8) 0.0224(8) 0.0186(8) -0.0002(6) 0.0022(6) 0.0091(7)
C17 0.0255(9) 0.0295(9) 0.0201(8) -0.0003(7) -0.0005(7) 0.0105(7)
C18 0.0343(10) 0.0348(10) 0.0201(9) 0.0055(7) 0.0012(7) 0.0187(8)
C19 0.0382(10) 0.0243(9) 0.0235(9) 0.0067(7) 0.0066(8) 0.0155(8)
C20 0.0282(9) 0.0198(8) 0.0209(8) 0.0013(6) 0.0039(7) 0.0096(7)
C21 0.0209(8) 0.0208(8) 0.0162(7) 0.0016(6) 0.0039(6) 0.0106(6)
C22 0.0281(9) 0.0244(9) 0.0306(10) -0.0021(8) -0.0046(8) 0.0044(8)
C23 0.0174(8) 0.0198(8) 0.0224(8) 0.0032(6) 0.0026(6) 0.0052(6)
C24 0.0238(9) 0.0359(10) 0.0268(9) 0.0011(8) 0.0026(7) 0.0151(8)
C25 0.0261(10) 0.0519(13) 0.0333(11) 0.0071(9) 0.0005(8) 0.0204(9)
C26 0.0286(10) 0.0409(11) 0.0258(10) 0.0050(8) -0.0045(8) 0.0064(9)
C27 0.0368(11) 0.0305(10) 0.0249(10) -0.0025(8) 0.0005(8) 0.0073(8)
C28 0.0284(9) 0.0275(9) 0.0281(9) -0.0012(7) 0.0023(7) 0.0122(8)
C29 0.0194(8) 0.0287(9) 0.0207(8) 0.0000(7) 0.0017(6) 0.0125(7)
C30 0.0402(11) 0.0317(10) 0.0319(10) 0.0006(8) 0.0095(8) 0.0203(9)
C31 0.0570(14) 0.0470(13) 0.0368(12) -0.0044(10) 0.0113(10) 0.0328(12)
C32 0.0528(14) 0.0666(16) 0.0336(12) -0.0022(11) 0.0163(10) 0.0360(13)
C33 0.0472(13) 0.0593(15) 0.0332(12) 0.0093(10) 0.0206(10) 0.0212(12)
C34 0.0340(10) 0.0353(11) 0.0315(10) 0.0039(8) 0.0114(8) 0.0138(9)
C35 0.0234(8) 0.0161(8) 0.0259(9) 0.0009(6) 0.0065(7) 0.0036(6)
C36 0.0318(10) 0.0389(11) 0.0291(10) 0.0074(8) 0.0081(8) 0.0112(9)
C37 0.0517(14) 0.0543(15) 0.0316(11) 0.0110(10) 0.0186(10) 0.0133(12)
C38 0.0429(12) 0.0372(12) 0.0476(13) 0.0020(10) 0.0283(11) 0.0045(10)
C39 0.0254(9) 0.0238(9) 0.0548(13) -0.0015(9) 0.0155(9) 0.0029(8)
C40 0.0232(9) 0.0213(9) 0.0352(10) 0.0018(7) 0.0057(7) 0.0040(7)
C41 0.0242(8) 0.0174(8) 0.0214(8) 0.0010(6) -0.0005(6) 0.0086(7)
C42 0.0363(10) 0.0252(9) 0.0245(9) 0.0061(7) 0.0065(8) 0.0135(8)
C43 0.0542(13) 0.0390(12) 0.0281(10) 0.0023(9) 0.0101(9) 0.0271(10)
C44 0.0555(14) 0.0280(10) 0.0398(12) -0.0094(9) -0.0020(10) 0.0208(10)
C45 0.0406(12) 0.0196(9) 0.0554(14) -0.0038(9) 0.0055(10) 0.0048(9)
C46 0.0305(10) 0.0186(9) 0.0430(12) -0.0014(8) 0.0082(8) 0.0043(7)
C101 0.036(3) 0.034(3) 0.075(3) 0.002(3) -0.004(3) 0.016(2)
C102 0.032(3) 0.027(4) 0.055(3) 0.015(2) 0.009(2) 0.008(3)
C103 0.052(3) 0.037(2) 0.046(3) 0.012(2) 0.012(2) 0.012(2)
C104 0.105(6) 0.043(5) 0.054(4) 0.012(3) 0.031(4) 0.026(4)
C105 0.094(5) 0.054(4) 0.137(7) 0.047(5) 0.080(6) 0.033(4)
C106 0.041(3) 0.024(4) 0.121(7) 0.013(4) 0.024(4) 0.007(3)
C107 0.074(5) 0.055(6) 0.092(6) -0.009(5) -0.020(5) 0.030(4)
C201 0.040(3) 0.030(2) 0.028(2) 0.0079(18) 0.007(2) 0.010(2)
C202 0.045(4) 0.039(3) 0.036(4) -0.004(3) 0.007(4) 0.012(4)
C203 0.060(4) 0.062(4) 0.035(3) -0.015(3) 0.003(3) -0.001(3)
C204 0.043(4) 0.093(6) 0.045(4) 0.021(4) -0.014(3) 0.009(4)
C205 0.048(4) 0.052(4) 0.063(4) 0.009(3) 0.005(3) 0.025(3)
C206 0.039(4) 0.027(2) 0.032(3) -0.005(2) -0.002(3) 0.011(3)
C207 0.051(3) 0.051(3) 0.047(3) 0.011(3) 0.011(3) 0.014(3)
C301 0.114(7) 0.051(4) 0.070(5) 0.018(4) -0.043(5) -0.031(4)
C302 0.085(6) 0.100(7) 0.092(7) -0.043(6) -0.001(5) -0.012(5)
C303 0.094(6) 0.094(6) 0.112(6) -0.045(5) -0.044(5) 0.018(5)
C304 0.122(8) 0.107(7) 0.098(7) -0.019(6) -0.077(6) -0.019(6)
C305 0.118(7) 0.114(8) 0.053(5) -0.015(5) -0.019(5) -0.024(6)
C306 0.080(6) 0.059(5) 0.094(7) -0.027(5) -0.008(5) -0.018(4)
C307 0.130(8) 0.127(8) 0.117(8) -0.010(6) -0.003(7) 0.032(7)

loop_
_atom_type_symbol
_atom_type_description
_atom_type_scat_dispersion_real
_atom_type_scat_dispersion_imag
_atom_type_scat_source
C C 0.0033 0.0016 'International Tables Vol C Tables 4.2.6.8 and 6.1.1.4'
H H 0.0000 0.0000 'International Tables Vol C Tables 4.2.6.8 and 6.1.1.4'
Cl Cl 0.1484 0.1585 'International Tables Vol C Tables 4.2.6.8 and 6.1.1.4'
N N 0.0061 0.0033 'International Tables Vol C Tables 4.2.6.8 and 6.1.1.4'
P P 0.1023 0.0942 'International Tables Vol C Tables 4.2.6.8 and 6.1.1.4'
Rh Rh -1.1178 0.9187 'International Tables Vol C Tables 4.2.6.8 and 6.1.1.4'

loop_
_geom_angle_atom_site_label_1
_geom_angle_atom_site_label_2
_geom_angle_atom_site_label_3
_geom_angle
P1 Rh1 P3 87.092(16)
P1 Rh1 P2 83.620(16)
P3 Rh1 P2 154.301(17)
P1 Rh1 Cl1 176.474(17)
P3 Rh1 Cl1 95.087(16)
P2 Rh1 Cl1 95.501(16)
N1 P1 N2 99.56(7)
N1 P1 N3 100.78(7)
N2 P1 N3 111.30(7)
N1 P1 Rh1 126.06(5)
N2 P1 Rh1 111.67(5)
N3 P1 Rh1 106.76(5)
C14 P2 C35 107.48(8)
C14 P2 C41 104.10(8)
C35 P2 C41 104.15(8)
C14 P2 Rh1 102.72(5)
C35 P2 Rh1 120.32(6)
C41 P2 Rh1 116.66(6)
C5 P3 C23 104.83(8)
C5 P3 C29 105.17(8)
C23 P3 C29 105.22(8)
C5 P3 Rh1 107.08(5)
C23 P3 Rh1 121.44(6)
C29 P3 Rh1 111.82(6)
C1 N1 C3 114.74(14)
C1 N1 P1 115.89(11)
C3 N1 P1 123.45(11)
C12 N2 C5 106.77(13)
C12 N2 P1 132.60(11)
C5 N2 P1 118.07(11)
C21 N3 C14 107.15(13)
C21 N3 P1 137.00(12)
C14 N3 P1 114.61(11)
N1 C1 C2 114.48(17)
N1 C1 H1A 108.6
C2 C1 H1A 108.6
N1 C1 H1B 108.6
C2 C1 H1B 108.6
H1A C1 H1B 107.6
C1 C2 H2A 109.5
C1 C2 H2B 109.5
H2A C2 H2B 109.5
C1 C2 H2C 109.5
H2A C2 H2C 109.5
H2B C2 H2C 109.5
N1 C3 C4 113.19(16)
N1 C3 H3A 108.9
C4 C3 H3A 108.9
N1 C3 H3B 108.9
C4 C3 H3B 108.9
H3A C3 H3B 107.8
C3 C4 H4A 109.5
C3 C4 H4B 109.5
H4A C4 H4B 109.5
C3 C4 H4C 109.5
H4A C4 H4C 109.5
H4B C4 H4C 109.5
C6 C5 N2 110.14(14)
C6 C5 P3 133.56(13)
N2 C5 P3 115.71(11)
C5 C6 C7 107.05(15)
C5 C6 C13 128.95(16)
C7 C6 C13 123.90(16)
C8 C7 C12 120.42(16)
C8 C7 C6 131.25(17)
C12 C7 C6 108.12(15)
C9 C8 C7 118.56(17)
C9 C8 H8 120.7
C7 C8 H8 120.7
C8 C9 C10 120.80(17)
C8 C9 H9 119.6
C10 C9 H9 119.6
C11 C10 C9 121.80(17)
C11 C10 H10 119.1
C9 C10 H10 119.1
C10 C11 C12 117.68(17)
C10 C11 H11 121.2
C12 C11 H11 121.2
C11 C12 C7 120.71(15)
C11 C12 N2 131.36(15)
C7 C12 N2 107.79(14)
C6 C13 H13A 109.5
C6 C13 H13B 109.5
H13A C13 H13B 109.5
C6 C13 H13C 109.5
H13A C13 H13C 109.5
H13B C13 H13C 109.5
C15 C14 N3 109.94(14)
C15 C14 P2 134.46(13)
N3 C14 P2 115.59(12)
C14 C15 C16 106.87(15)
C14 C15 C22 128.31(16)
C16 C15 C22 124.77(16)
C17 C16 C21 119.92(16)
C17 C16 C15 131.95(16)
C21 C16 C15 108.10(14)
C18 C17 C16 118.76(17)
C18 C17 H17 120.6
C16 C17 H17 120.6
C17 C18 C19 120.64(17)
C17 C18 H18 119.7
C19 C18 H18 119.7
C20 C19 C18 122.10(17)
C20 C19 H19 119.0
C18 C19 H19 119.0
C19 C20 C21 117.32(17)
C19 C20 H20 121.3
C21 C20 H20 121.3
N3 C21 C20 130.73(16)
N3 C21 C16 107.92(14)
C20 C21 C16 121.22(15)
C15 C22 H22A 109.5
C15 C22 H22B 109.5
H22A C22 H22B 109.5
C15 C22 H22C 109.5
H22A C22 H22C 109.5
H22B C22 H22C 109.5
C24 C23 C28 118.86(16)
C24 C23 P3 121.85(14)
C28 C23 P3 118.85(13)
C23 C24 C25 120.28(18)
C23 C24 H24 119.9
C25 C24 H24 119.9
C26 C25 C24 120.34(19)
C26 C25 H25 119.8
C24 C25 H25 119.8
C27 C26 C25 119.78(18)
C27 C26 H26 120.1
C25 C26 H26 120.1
C26 C27 C28 120.08(19)
C26 C27 H27 120.0
C28 C27 H27 120.0
C27 C28 C23 120.64(18)
C27 C28 H28 119.7
C23 C28 H28 119.7
C34 C29 C30 119.06(17)
C34 C29 P3 122.49(14)
C30 C29 P3 118.44(14)
C31 C30 C29 120.1(2)
C31 C30 H30 120.0
C29 C30 H30 120.0
C32 C31 C30 120.3(2)
C32 C31 H31 119.9
C30 C31 H31 119.9
C33 C32 C31 120.1(2)
C33 C32 H32 119.9
C31 C32 H32 119.9
C32 C33 C34 120.2(2)
C32 C33 H33 119.9
C34 C33 H33 119.9
C29 C34 C33 120.2(2)
C29 C34 H34 119.9
C33 C34 H34 119.9
C40 C35 C36 119.24(17)
C40 C35 P2 125.18(14)
C36 C35 P2 115.58(14)
C37 C36 C35 120.2(2)
C37 C36 H36 119.9
C35 C36 H36 119.9
C38 C37 C36 120.2(2)
C38 C37 H37 119.9
C36 C37 H37 119.9
C39 C38 C37 119.87(19)
C39 C38 H38 120.1
C37 C38 H38 120.1
C38 C39 C40 120.5(2)
C38 C39 H39 119.7
C40 C39 H39 119.7
C35 C40 C39 119.87(19)
C35 C40 H40 120.1
C39 C40 H40 120.1
C46 C41 C42 119.24(17)
C46 C41 P2 123.20(14)
C42 C41 P2 117.55(13)
C43 C42 C41 120.12(19)
C43 C42 H42 119.9
C41 C42 H42 119.9
C44 C43 C42 120.0(2)
C44 C43 H43 120.0
C42 C43 H43 120.0
C45 C44 C43 119.98(19)
C45 C44 H44 120.0
C43 C44 H44 120.0
C44 C45 C46 120.4(2)
C44 C45 H45 119.8
C46 C45 H45 119.8
C41 C46 C45 120.1(2)
C41 C46 H46 119.9
C45 C46 H46 119.9
C102 C101 C106 117.8(5)
C102 C101 C107 120.3(5)
C106 C101 C107 121.8(6)
C103 C102 C101 120.8(5)
C103 C102 H102 119.6
C101 C102 H102 119.6
C104 C103 C102 121.2(5)
C104 C103 H103 119.4
C102 C103 H103 119.4
C103 C104 C105 118.6(6)
C103 C104 H104 120.7
C105 C104 H104 120.7
C106 C105 C104 119.9(5)
C106 C105 H105 120.0
C104 C105 H105 120.0
C105 C106 C101 121.7(6)
C105 C106 H106 119.1
C101 C106 H106 119.1
C101 C107 H10A 109.5
C101 C107 H10B 109.5
H10A C107 H10B 109.5
C101 C107 H10C 109.5
H10A C107 H10C 109.5
H10B C107 H10C 109.5
C202 C201 C206 119.0(4)
C202 C201 C207 119.8(5)
C206 C201 C207 121.2(5)
C201 C202 C203 120.6(6)
C201 C202 H202 119.7
C203 C202 H202 119.7
C204 C203 C202 120.1(6)
C204 C203 H203 120.0
C202 C203 H203 120.0
C203 C204 C205 120.3(5)
C203 C204 H204 119.9
C205 C204 H204 119.9
C204 C205 C206 119.2(6)
C204 C205 H205 120.4
C206 C205 H205 120.4
C201 C206 C205 121.0(6)
C201 C206 H206 119.5
C205 C206 H206 119.5
C201 C207 H20A 109.5
C201 C207 H20B 109.5
H20A C207 H20B 109.5
C201 C207 H20C 109.5
H20A C207 H20C 109.5
H20B C207 H20C 109.5
C306 C301 C302 126.9(7)
C306 C301 C307 116.6(8)
C302 C301 C307 116.5(7)
C303 C302 C301 119.5(7)
C303 C302 H302 120.2
C301 C302 H302 120.2
C304 C303 C302 114.0(7)
C304 C303 H303 123.0
C302 C303 H303 123.0
C303 C304 C305 126.7(8)
C303 C304 H304 116.7
C305 C304 H304 116.7
C306 C305 C304 120.4(8)
C306 C305 H305 119.8
C304 C305 H305 119.8
C301 C306 C305 112.5(7)
C301 C306 H306 123.8
C305 C306 H306 123.8
C301 C307 H30A 109.5
C301 C307 H30B 109.5
H30A C307 H30B 109.5
C301 C307 H30C 109.5
H30A C307 H30C 109.5
H30B C307 H30C 109.5

loop_
_geom_bond_atom_site_label_1
_geom_bond_atom_site_label_2
_geom_bond_distance
Rh1 P1 2.1516(4)
Rh1 P3 2.2514(4)
Rh1 P2 2.2677(4)
Rh1 Cl1 2.3948(4)
P1 N1 1.6774(14)
P1 N2 1.7271(14)
P1 N3 1.7298(14)
P2 C14 1.8178(17)
P2 C35 1.8265(18)
P2 C41 1.8310(17)
P3 C5 1.8123(17)
P3 C23 1.8286(17)
P3 C29 1.8333(18)
N1 C1 1.474(2)
N1 C3 1.482(2)
N2 C12 1.411(2)
N2 C5 1.430(2)
N3 C21 1.400(2)
N3 C14 1.429(2)
C1 C2 1.517(3)
C1 H1A 0.9900
C1 H1B 0.9900
C2 H2A 0.9800
C2 H2B 0.9800
C2 H2C 0.9800
C3 C4 1.510(3)
C3 H3A 0.9900
C3 H3B 0.9900
C4 H4A 0.9800
C4 H4B 0.9800
C4 H4C 0.9800
C5 C6 1.364(2)
C6 C7 1.441(2)
C6 C13 1.504(2)
C7 C8 1.406(2)
C7 C12 1.411(2)
C8 C9 1.380(3)
C8 H8 0.9500
C9 C10 1.399(3)
C9 H9 0.9500
C10 C11 1.392(2)
C10 H10 0.9500
C11 C12 1.402(2)
C11 H11 0.9500
C13 H13A 0.9800
C13 H13B 0.9800
C13 H13C 0.9800
C14 C15 1.370(2)
C15 C16 1.439(2)
C15 C22 1.497(2)
C16 C17 1.409(2)
C16 C21 1.414(2)
C17 C18 1.378(3)
C17 H17 0.9500
C18 C19 1.403(3)
C18 H18 0.9500
C19 C20 1.388(2)
C19 H19 0.9500
C20 C21 1.401(2)
C20 H20 0.9500
C22 H22A 0.9800
C22 H22B 0.9800
C22 H22C 0.9800
C23 C24 1.391(2)
C23 C28 1.401(3)
C24 C25 1.396(3)
C24 H24 0.9500
C25 C26 1.387(3)
C25 H25 0.9500
C26 C27 1.386(3)
C26 H26 0.9500
C27 C28 1.389(3)
C27 H27 0.9500
C28 H28 0.9500
C29 C34 1.392(3)
C29 C30 1.399(3)
C30 C31 1.393(3)
C30 H30 0.9500
C31 C32 1.381(4)
C31 H31 0.9500
C32 C33 1.378(4)
C32 H32 0.9500
C33 C34 1.396(3)
C33 H33 0.9500
C34 H34 0.9500
C35 C40 1.393(3)
C35 C36 1.397(3)
C36 C37 1.393(3)
C36 H36 0.9500
C37 C38 1.383(4)
C37 H37 0.9500
C38 C39 1.381(3)
C38 H38 0.9500
C39 C40 1.396(3)
C39 H39 0.9500
C40 H40 0.9500
C41 C46 1.389(3)
C41 C42 1.395(3)
C42 C43 1.393(3)
C42 H42 0.9500
C43 C44 1.386(3)
C43 H43 0.9500
C44 C45 1.375(3)
C44 H44 0.9500
C45 C46 1.394(3)
C45 H45 0.9500
C46 H46 0.9500
C101 C102 1.380(5)
C101 C106 1.383(6)
C101 C107 1.479(8)
C102 C103 1.379(6)
C102 H102 0.9500
C103 C104 1.376(6)
C103 H103 0.9500
C104 C105 1.386(6)
C104 H104 0.9500
C105 C106 1.379(7)
C105 H105 0.9500
C106 H106 0.9500
C107 H10A 0.9800
C107 H10B 0.9800
C107 H10C 0.9800
C201 C202 1.370(6)
C201 C206 1.373(5)
C201 C207 1.483(7)
C202 C203 1.372(6)
C202 H202 0.9500
C203 C204 1.369(6)
C203 H203 0.9500
C204 C205 1.370(6)
C204 H204 0.9500
C205 C206 1.380(5)
C205 H205 0.9500
C206 H206 0.9500
C207 H20A 0.9800
C207 H20B 0.9800
C207 H20C 0.9800
C301 C306 1.373(7)
C301 C302 1.380(7)
C301 C307 1.462(9)
C302 C303 1.379(7)
C302 H302 0.9500
C303 C304 1.340(7)
C303 H303 0.9500
C304 C305 1.388(7)
C304 H304 0.9500
C305 C306 1.374(7)
C305 H305 0.9500
C306 H306 0.9500
C307 H30A 0.9800
C307 H30B 0.9800
C307 H30C 0.9800

loop_
_geom_torsion_atom_site_label_1
_geom_torsion_atom_site_label_2
_geom_torsion_atom_site_label_3
_geom_torsion_atom_site_label_4
_geom_torsion
P3 Rh1 P1 N1 123.27(6)
P2 Rh1 P1 N1 -80.73(6)
P3 Rh1 P1 N2 2.57(5)
P2 Rh1 P1 N2 158.58(6)
P3 Rh1 P1 N3 -119.28(5)
P2 Rh1 P1 N3 36.72(5)
P1 Rh1 P2 C14 -30.67(6)
P3 Rh1 P2 C14 38.84(7)
Cl1 Rh1 P2 C14 152.77(6)
P1 Rh1 P2 C35 88.58(7)
P3 Rh1 P2 C35 158.09(7)
Cl1 Rh1 P2 C35 -87.98(7)
P1 Rh1 P2 C41 -143.79(6)
P3 Rh1 P2 C41 -74.28(7)
Cl1 Rh1 P2 C41 39.64(6)
P1 Rh1 P3 C5 -4.71(6)
P2 Rh1 P3 C5 -73.48(7)
Cl1 Rh1 P3 C5 172.51(6)
P1 Rh1 P3 C23 -124.82(7)
P2 Rh1 P3 C23 166.41(7)
Cl1 Rh1 P3 C23 52.40(7)
P1 Rh1 P3 C29 109.99(6)
P2 Rh1 P3 C29 41.23(7)
Cl1 Rh1 P3 C29 -72.78(6)
N2 P1 N1 C1 66.05(13)
N3 P1 N1 C1 -179.93(12)
Rh1 P1 N1 C1 -59.81(14)
N2 P1 N1 C3 -142.54(13)
N3 P1 N1 C3 -28.52(15)
Rh1 P1 N1 C3 91.60(14)
N1 P1 N2 C12 24.97(17)
N3 P1 N2 C12 -80.65(17)
Rh1 P1 N2 C12 160.15(14)
N1 P1 N2 C5 -134.22(12)
N3 P1 N2 C5 120.16(12)
Rh1 P1 N2 C5 0.96(14)
N1 P1 N3 C21 -67.85(17)
N2 P1 N3 C21 36.96(18)
Rh1 P1 N3 C21 159.05(15)
N1 P1 N3 C14 97.35(12)
N2 P1 N3 C14 -157.84(11)
Rh1 P1 N3 C14 -35.74(12)
C3 N1 C1 C2 -70.1(2)
P1 N1 C1 C2 83.77(19)
C1 N1 C3 C4 -82.7(2)
P1 N1 C3 C4 125.58(18)
C12 N2 C5 C6 3.16(19)
P1 N2 C5 C6 167.31(12)
C12 N2 C5 P3 -169.30(11)
P1 N2 C5 P3 -5.15(17)
C23 P3 C5 C6 -33.3(2)
C29 P3 C5 C6 77.4(2)
Rh1 P3 C5 C6 -163.52(17)
C23 P3 C5 N2 136.92(12)
C29 P3 C5 N2 -112.40(13)
Rh1 P3 C5 N2 6.70(14)
N2 C5 C6 C7 -1.5(2)
P3 C5 C6 C7 169.08(15)
N2 C5 C6 C13 -177.90(19)
P3 C5 C6 C13 -7.3(3)
C5 C6 C7 C8 -175.4(2)
C13 C6 C7 C8 1.2(3)
C5 C6 C7 C12 -0.7(2)
C13 C6 C7 C12 175.92(18)
C12 C7 C8 C9 -1.9(3)
C6 C7 C8 C9 172.3(2)
C7 C8 C9 C10 0.4(3)
C8 C9 C10 C11 1.2(3)
C9 C10 C11 C12 -1.2(3)
C10 C11 C12 C7 -0.3(3)
C10 C11 C12 N2 -175.41(18)
C8 C7 C12 C11 1.9(3)
C6 C7 C12 C11 -173.49(16)
C8 C7 C12 N2 178.00(17)
C6 C7 C12 N2 2.6(2)
C5 N2 C12 C11 172.06(18)
P1 N2 C12 C11 11.2(3)
C5 N2 C12 C7 -3.49(19)
P1 N2 C12 C7 -164.38(13)
C21 N3 C14 C15 -1.07(18)
P1 N3 C14 C15 -170.57(12)
C21 N3 C14 P2 179.09(11)
P1 N3 C14 P2 9.59(16)
C35 P2 C14 C15 71.21(19)
C41 P2 C14 C15 -38.9(2)
Rh1 P2 C14 C15 -160.94(17)
C35 P2 C14 N3 -109.00(13)
C41 P2 C14 N3 140.92(12)
Rh1 P2 C14 N3 18.85(13)
N3 C14 C15 C16 0.67(19)
P2 C14 C15 C16 -179.53(14)
N3 C14 C15 C22 -176.71(17)
P2 C14 C15 C22 3.1(3)
C14 C15 C16 C17 -178.14(18)
C22 C15 C16 C17 -0.6(3)
C14 C15 C16 C21 -0.03(19)
C22 C15 C16 C21 177.47(17)
C21 C16 C17 C18 0.5(3)
C15 C16 C17 C18 178.38(18)
C16 C17 C18 C19 -1.7(3)
C17 C18 C19 C20 1.1(3)
C18 C19 C20 C21 0.8(3)
C14 N3 C21 C20 176.84(17)
P1 N3 C21 C20 -17.2(3)
C14 N3 C21 C16 1.03(17)
P1 N3 C21 C16 166.96(13)
C19 C20 C21 N3 -177.38(17)
C19 C20 C21 C16 -2.0(2)
C17 C16 C21 N3 177.74(15)
C15 C16 C21 N3 -0.63(18)
C17 C16 C21 C20 1.5(2)
C15 C16 C21 C20 -176.92(15)
C5 P3 C23 C24 136.62(15)
C29 P3 C23 C24 25.97(17)
Rh1 P3 C23 C24 -102.19(15)
C5 P3 C23 C28 -51.15(16)
C29 P3 C23 C28 -161.80(14)
Rh1 P3 C23 C28 70.04(15)
C28 C23 C24 C25 1.0(3)
P3 C23 C24 C25 173.20(16)
C23 C24 C25 C26 0.4(3)
C24 C25 C26 C27 -1.0(3)
C25 C26 C27 C28 0.1(3)
C26 C27 C28 C23 1.4(3)
C24 C23 C28 C27 -1.9(3)
P3 C23 C28 C27 -174.34(15)
C5 P3 C29 C34 -17.79(18)
C23 P3 C29 C34 92.61(16)
Rh1 P3 C29 C34 -133.67(15)
C5 P3 C29 C30 161.25(15)
C23 P3 C29 C30 -88.35(16)
Rh1 P3 C29 C30 45.37(16)
C34 C29 C30 C31 -1.5(3)
P3 C29 C30 C31 179.40(17)
C29 C30 C31 C32 0.8(3)
C30 C31 C32 C33 0.2(4)
C31 C32 C33 C34 -0.5(4)
C30 C29 C34 C33 1.3(3)
P3 C29 C34 C33 -179.71(17)
C32 C33 C34 C29 -0.2(3)
C14 P2 C35 C40 -18.04(18)
C41 P2 C35 C40 92.00(16)
Rh1 P2 C35 C40 -134.88(14)
C14 P2 C35 C36 161.34(14)
C41 P2 C35 C36 -88.62(15)
Rh1 P2 C35 C36 44.50(16)
C40 C35 C36 C37 -1.7(3)
P2 C35 C36 C37 178.90(18)
C35 C36 C37 C38 2.2(4)
C36 C37 C38 C39 -0.8(4)
C37 C38 C39 C40 -1.0(3)
C36 C35 C40 C39 -0.2(3)
P2 C35 C40 C39 179.20(14)
C38 C39 C40 C35 1.5(3)
C14 P2 C41 C46 115.72(16)
C35 P2 C41 C46 3.23(18)
Rh1 P2 C41 C46 -131.94(15)
C14 P2 C41 C42 -65.27(15)
C35 P2 C41 C42 -177.76(14)
Rh1 P2 C41 C42 47.07(15)
C46 C41 C42 C43 -3.2(3)
P2 C41 C42 C43 177.79(15)
C41 C42 C43 C44 2.1(3)
C42 C43 C44 C45 0.6(3)
C43 C44 C45 C46 -2.3(4)
C42 C41 C46 C45 1.5(3)
P2 C41 C46 C45 -179.52(16)
C44 C45 C46 C41 1.3(3)
C106 C101 C102 C103 -0.1(3)
C107 C101 C102 C103 -179.9(3)
C101 C102 C103 C104 -0.1(3)
C102 C103 C104 C105 0.1(6)
C103 C104 C105 C106 0.1(8)
C104 C105 C106 C101 -0.3(8)
C102 C101 C106 C105 0.3(6)
C107 C101 C106 C105 -179.9(4)
C206 C201 C202 C203 -0.2(3)
C207 C201 C202 C203 -179.8(3)
C201 C202 C203 C204 0.0(3)
C202 C203 C204 C205 -0.2(6)
C203 C204 C205 C206 0.6(7)
C202 C201 C206 C205 0.7(6)
C207 C201 C206 C205 -179.7(4)
C204 C205 C206 C201 -0.9(7)
C306 C301 C302 C303 0.0(3)
C307 C301 C302 C303 179.4(3)
C301 C302 C303 C304 0.4(3)
C302 C303 C304 C305 -1.4(7)
C303 C304 C305 C306 2.0(9)
C302 C301 C306 C305 0.5(6)
C307 C301 C306 C305 -178.9(4)
C304 C305 C306 C301 -1.4(7)
